data_2100210
loop_
_publ_author_name
'Kifune, Kouichi'
'Kubota, Yoshiki'
'Matsunaga, Toshiyuki'
'Yamada, Noboru'

_publ_section_title
;
 Extremely long period stacking structure in the Sb-Te binary system
;
_journal_issue 5
_journal_name_full
;
 Acta Crystallographica, Section B: Structural Science
;
_journal_page_first 492
_journal_page_last 497
_journal_paper_doi 10.1107/S0108768105017714
_journal_volume 61
_journal_year 2005
_chemical_formula_analytical 'Sb85 Te15'
_chemical_formula_structural 'Sb16 Te3'
_space_group_IT_number 166
_symmetry_cell_setting trigonal
_symmetry_space_group_name_Hall '-R 3 2"'
_symmetry_space_group_name_H-M 'R -3 m :H'
_cell_angle_alpha 90.00000
_cell_angle_beta 90.00000
_cell_angle_gamma 120.00000
_cell_formula_units_Z ?
_cell_length_a 4.28168(2)
_cell_length_b 4.28168(2)
_cell_length_c 108.7017(8)
_cell_measurement_temperature 90.0
_cell_volume 1725.82(2)
_diffrn_ambient_temperature 90
_cod_original_sg_symbol_H-M 'R -3 m'
_cod_database_code 2100210

loop_
_symmetry_equiv_pos_site_id
_symmetry_equiv_pos_as_xyz
1 x,y,z
2 -y,x-y,z
3 -x+y,-x,z
4 y,x,-z
5 x-y,-y,-z
6 -x,-x+y,-z
7 -x,-y,-z
8 y,-x+y,-z
9 x-y,x,-z
10 -y,-x,z
11 -x+y,y,z
12 x,x-y,z
13 2/3+x,1/3+y,1/3+z
14 2/3-y,1/3+x-y,1/3+z
15 2/3-x+y,1/3-x,1/3+z
16 2/3+y,1/3+x,1/3-z
17 2/3+x-y,1/3-y,1/3-z
18 2/3-x,1/3-x+y,1/3-z
19 2/3-x,1/3-y,1/3-z
20 2/3+y,1/3-x+y,1/3-z
21 2/3+x-y,1/3+x,1/3-z
22 2/3-y,1/3-x,1/3+z
23 2/3-x+y,1/3+y,1/3+z
24 2/3+x,1/3+x-y,1/3+z
25 1/3+x,2/3+y,2/3+z
26 1/3-y,2/3+x-y,2/3+z
27 1/3-x+y,2/3-x,2/3+z
28 1/3+y,2/3+x,2/3-z
29 1/3+x-y,2/3-y,2/3-z
30 1/3-x,2/3-x+y,2/3-z
31 1/3-x,2/3-y,2/3-z
32 1/3+y,2/3-x+y,2/3-z
33 1/3+x-y,2/3+x,2/3-z
34 1/3-y,2/3-x,2/3+z
35 1/3-x+y,2/3+y,2/3+z
36 1/3+x,2/3+x-y,2/3+z

loop_
_atom_site_label
_atom_site_fract_x
_atom_site_fract_y
_atom_site_fract_z
_atom_site_thermal_displace_type
_atom_site_occupancy
_atom_site_type_symbol
Te1 0.000000 0.000000 0.000000 Biso 1.0 Te
Sb1 0.666667 0.333333 0.01902(3) Biso 1.0 Sb
Te2 0.333333 0.666667 0.03413(3) Biso 1.0 Te
Sb2 0.000000 0.000000 0.05560(3) Biso 1.0 Sb
Sb3 0.666667 0.333333 0.06931(3) Biso 1.0 Sb
Sb4 0.333333 0.666667 0.08982(3) Biso 1.0 Sb
Sb5 0.000000 0.000000 0.10426(3) Biso 1.0 Sb
Sb6 0.666667 0.333333 0.12508(3) Biso 1.0 Sb
Sb7 0.333333 0.666667 0.13886(3) Biso 1.0 Sb
Sb8 0.000000 0.000000 0.15972(3) Biso 1.0 Sb
